data_7125541
loop_
_publ_author_name
'Love, Jason B.'
'Vere, Joanna M.'
'Glenny, Mark W.'
'Blake, Alexander J.'
'Schr\"oder, Martin'

_publ_section_title
;
 Ditopic azathioether macrocycles as hosts for transition metal
 saltsElectronic supplementary information (ESI) available: full
 experimental details. See http://www.rsc.org/suppdata/cc/b1/b109486f/
;
_journal_issue 24
_journal_name_full 'Chemical Communications'
_journal_page_first 2678
_journal_paper_doi 10.1039/b109486f
_journal_year 2001
_chemical_formula_moiety 'C15 H24 Ag N3 O2 S3 +, N O3 -, C2 H3 N'
_chemical_formula_sum 'C17 H27 Ag N5 O5 S3'
_chemical_formula_weight 585.49
_space_group_IT_number 45
_space_group_name_Hall 'I 2 -2c'
_space_group_name_H-M_alt 'I b a 2'
_symmetry_cell_setting orthorhombic
_symmetry_space_group_name_H-M 'I b a 2'
_atom_sites_solution_hydrogens geom
_atom_sites_solution_primary direct
_atom_sites_solution_secondary 'difference Fourier'
_audit_creation_method SHELXL-97
_cell_angle_alpha 90.00
_cell_angle_beta 90.00
_cell_angle_gamma 90.00
_cell_formula_units_Z 8
_cell_length_a 34.987(11)
_cell_length_b 8.892(3)
_cell_length_c 16.046(7)
_cell_measurement_reflns_used 40
_cell_measurement_temperature 150(2)
_cell_measurement_theta_max 17.5
_cell_measurement_theta_min 12.5
_cell_volume 4992(3)
_computing_cell_refinement STADI4
_computing_data_collection 'STADI4 (Stoe & Cie, 1997a)'
_computing_data_reduction 'X-RED (Stoe & Cie, 1997b)'
_computing_molecular_graphics 'SHELXTL/PC (Sheldrick, 1994)'
_computing_publication_material 'SHELXL-97; PLATON (Spek, 1999)'
_computing_structure_refinement 'SHELXL-97 (Sheldrick, 1997)'
_computing_structure_solution 'SHELXS-97 (Sheldrick, 1990)'
_diffrn_ambient_temperature 150(2)
_diffrn_measured_fraction_theta_full 0.996
_diffrn_measured_fraction_theta_max 0.996
_diffrn_measurement_device_type 'Stoe Stadi-4 four-circle'
_diffrn_measurement_method omega
_diffrn_radiation_monochromator graphite
_diffrn_radiation_source 'fine-focus sealed tube'
_diffrn_radiation_type MoK\a
_diffrn_radiation_wavelength 0.71073
_diffrn_reflns_av_R_equivalents 0.035
_diffrn_reflns_av_sigmaI/netI 0.050
_diffrn_reflns_limit_h_max 43
_diffrn_reflns_limit_h_min -43
_diffrn_reflns_limit_k_max 10
_diffrn_reflns_limit_k_min -10
_diffrn_reflns_limit_l_max 19
_diffrn_reflns_limit_l_min -19
_diffrn_reflns_number 7196
_diffrn_reflns_theta_full 26.01
_diffrn_reflns_theta_max 26.01
_diffrn_reflns_theta_min 2.54
_diffrn_standards_decay_% 'random variation +-4.6'
_diffrn_standards_interval_time 60
_diffrn_standards_number 3
_exptl_absorpt_coefficient_mu 1.094
_exptl_absorpt_correction_T_max 0.916
_exptl_absorpt_correction_T_min 0.608
_exptl_absorpt_correction_type numerical
_exptl_absorpt_process_details 'X-RED (Stoe & Cie, 1997b)'
_exptl_crystal_colour colourless
_exptl_crystal_density_diffrn 1.558
_exptl_crystal_density_meas ?
_exptl_crystal_density_method 'not measured'
_exptl_crystal_description 'triangular plate'
_exptl_crystal_F_000 2392
_exptl_crystal_size_max 0.23
_exptl_crystal_size_mid 0.23
_exptl_crystal_size_min 0.08
_refine_diff_density_max 0.99
_refine_diff_density_min -0.54
_refine_diff_density_rms 0.14
_refine_ls_abs_structure_details 'Flack H D (1983), Acta Cryst. A39, 876-881'
_refine_ls_abs_structure_Flack 0.47(9)
_refine_ls_extinction_method none
_refine_ls_goodness_of_fit_ref 1.13
_refine_ls_hydrogen_treatment 'riding model'
_refine_ls_matrix_type full
_refine_ls_number_parameters 275
_refine_ls_number_reflns 4902
_refine_ls_number_restraints 131
_refine_ls_restrained_S_all 1.13
_refine_ls_R_factor_all 0.0981
_refine_ls_R_factor_gt 0.0651
_refine_ls_shift/su_max 0.015
_refine_ls_shift/su_mean 0.003
_refine_ls_structure_factor_coef Fsqd
_refine_ls_weighting_details 'calc w=1/[\s^2^(Fo^2^)+(0.0397P)^2^+92.0P] where P=(Fo^2^+2Fc^2^)/3'
_refine_ls_weighting_scheme calc
_refine_ls_wR_factor_gt 0.135
_refine_ls_wR_factor_ref 0.165
_reflns_number_gt 3688
_reflns_number_total 4902
_reflns_threshold_expression >2sigma(I)
_cod_data_source_file b109486f.txt
_cod_data_source_block agbuns
_cod_depositor_comments
;
The following automatic conversions were performed:

data name '_atom_site_symetry_multiplicity' was replaced with
'_atom_site_symmetry_multiplicity' as specified in the replacement
file
'/home/saulius/struct/COD-crude-data/automatic-downloads/DataCite-retrospective/RSC/depositions/lib/lists/replacement-tags.lst'.

Automatic conversion script
Id: cif_correct_tags 6909 2019-04-08 15:41:33Z antanas 

The following automatic conversions were performed:

data item '_geom_angle_publ_flag' value 'Yes' was changed to 'yes' in
accordance with the
/home/saulius/struct/COD-crude-data/automatic-downloads/DataCite-retrospective/RSC/depositions/lib/dictionaries/cif_core.dic
dictionary named 'cif_core.dic' version 2.4.2 last updated on
2011-04-26 (10 times).

data item '_geom_bond_publ_flag' value 'Yes' was changed to 'yes' in
accordance with the
/home/saulius/struct/COD-crude-data/automatic-downloads/DataCite-retrospective/RSC/depositions/lib/dictionaries/cif_core.dic
dictionary named 'cif_core.dic' version 2.4.2 last updated on
2011-04-26 (5 times).

data item '_exptl_crystal_density_meas' value 'not measured' was
changed to '?' -- the value is perceived as not measured.

data item '_atom_sites_solution_hydrogens' value 'placed
geometrically' was changed to 'geom'.

Automatic conversion script
Id: cif_fix_values 6909 2019-04-08 15:41:33Z antanas 
;
_cod_original_sg_symbol_H-M Iba2
_cod_database_code 7125541

loop_
_symmetry_equiv_pos_as_xyz
'x, y, z'
'-x, -y, z'
'x+1/2, -y+1/2, z'
'-x+1/2, y+1/2, z'
'x+1/2, y+1/2, z+1/2'
'-x+1/2, -y+1/2, z+1/2'
'x+1, -y+1, z+1/2'
'-x+1, y+1, z+1/2'

loop_
_atom_site_label
_atom_site_type_symbol
_atom_site_fract_x
_atom_site_fract_y
_atom_site_fract_z
_atom_site_U_iso_or_equiv
_atom_site_adp_type
_atom_site_occupancy
_atom_site_symmetry_multiplicity
_atom_site_calc_flag
_atom_site_refinement_flags
_atom_site_disorder_assembly
_atom_site_disorder_group
Ag Ag 0.713668(16) -0.84139(6) 0.2021(3) 0.03143(18) Uani 1 1 d U . .
S1 S 0.68967(19) -0.9189(6) 0.0585(4) 0.0626(15) Uani 1 1 d U . .
C2 C 0.7008(7) -1.1309(17) 0.0599(13) 0.087(5) Uani 1 1 d U . .
H2A H 0.6817 -1.1814 0.0239 0.105 Uiso 1 1 calc R . .
H2B H 0.7260 -1.1452 0.0333 0.105 Uiso 1 1 calc R . .
C3 C 0.7013(5) -1.2046(15) 0.1341(12) 0.077(5) Uani 1 1 d U . .
H3A H 0.7055 -1.3130 0.1232 0.092 Uiso 1 1 calc R . .
H3B H 0.6760 -1.1938 0.1607 0.092 Uiso 1 1 calc R . .
S4 S 0.73567(5) -1.1437(2) 0.2030(6) 0.0371(5) Uani 1 1 d U . .
C5 C 0.7133(5) -1.186(2) 0.3164(12) 0.064(3) Uani 1 1 d U . .
H5A H 0.7079 -1.2949 0.3203 0.077 Uiso 1 1 calc R . .
H5B H 0.7329 -1.1620 0.3589 0.077 Uiso 1 1 calc R . .
C6 C 0.6787(5) -1.1050(18) 0.3374(11) 0.067(4) Uani 1 1 d U . .
H6A H 0.6679 -1.1442 0.3901 0.080 Uiso 1 1 calc R . .
H6B H 0.6594 -1.1179 0.2928 0.080 Uiso 1 1 calc R . .
S7 S 0.69024(17) -0.9173(7) 0.3482(4) 0.0602(13) Uani 1 1 d U . .
C8 C 0.6399(5) -0.831(2) 0.3400(13) 0.084(4) Uani 1 1 d U . .
H8A H 0.6227 -0.8887 0.3768 0.101 Uiso 1 1 calc R . .
H8B H 0.6412 -0.7270 0.3624 0.101 Uiso 1 1 calc R . .
C9 C 0.6217(4) -0.8233(17) 0.2546(13) 0.081(4) Uani 1 1 d U . .
H9A H 0.6172 -0.9269 0.2342 0.097 Uiso 1 1 calc R . .
H9B H 0.5966 -0.7728 0.2592 0.097 Uiso 1 1 calc R . .
N10 N 0.6440(2) -0.7465(8) 0.1969(15) 0.0579(17) Uani 1 1 d U . .
C11 C 0.6308(5) -0.775(2) 0.1041(14) 0.085(3) Uani 1 1 d U . .
H11A H 0.6028 -0.7616 0.1007 0.102 Uiso 1 1 calc R . .
H11B H 0.6428 -0.6987 0.0676 0.102 Uiso 1 1 calc R . .
C12 C 0.6405(5) -0.9241(19) 0.0730(12) 0.085(4) Uani 1 1 d U . .
H12A H 0.6272 -0.9449 0.0198 0.102 Uiso 1 1 calc R . .
H12B H 0.6335 -1.0026 0.1140 0.102 Uiso 1 1 calc R . .
C13 C 0.6509(3) -0.5871(10) 0.2086(19) 0.054(3) Uani 1 1 d U . .
H13A H 0.6597 -0.5427 0.1553 0.065 Uiso 1 1 calc R . .
H13B H 0.6715 -0.5732 0.2502 0.065 Uiso 1 1 calc R . .
C14 C 0.6139(4) -0.5024(14) 0.2389(9) 0.057(3) Uani 1 1 d U . .
O14 O 0.5854(2) -0.5071(9) 0.2057(15) 0.077(3) Uani 1 1 d U . .
N15 N 0.6175(3) -0.4191(12) 0.3155(8) 0.058(2) Uani 1 1 d U . .
C16 C 0.5889(5) -0.3218(19) 0.3450(14) 0.080(4) Uani 1 1 d U . .
O16 O 0.5973(5) -0.2507(14) 0.4055(9) 0.108(4) Uani 1 1 d U . .
N17 N 0.5562(4) -0.3138(17) 0.3004(14) 0.102(5) Uani 1 1 d U A .
C18 C 0.5237(5) -0.2050(16) 0.3258(8) 0.109(7) Uani 1 1 d DU . .
C19 C 0.5172(9) -0.224(3) 0.4205(11) 0.064(8) Uiso 0.50 1 d PDU A 1
H19A H 0.5410 -0.2022 0.4504 0.096 Uiso 0.50 1 calc PR A 1
H19B H 0.5092 -0.3272 0.4323 0.096 Uiso 0.50 1 calc PR A 1
H19C H 0.4973 -0.1538 0.4389 0.096 Uiso 0.50 1 calc PR A 1
C20 C 0.5383(12) -0.046(3) 0.304(2) 0.095(14) Uiso 0.50 1 d PDU A 1
H20A H 0.5547 -0.0088 0.3491 0.142 Uiso 0.50 1 calc PR A 1
H20B H 0.5164 0.0221 0.2971 0.142 Uiso 0.50 1 calc PR A 1
H20C H 0.5529 -0.0495 0.2520 0.142 Uiso 0.50 1 calc PR A 1
C21 C 0.4873(10) -0.244(5) 0.277(2) 0.134(19) Uiso 0.50 1 d PDU A 1
H21A H 0.4675 -0.2792 0.3154 0.201 Uiso 0.50 1 calc PR A 1
H21B H 0.4930 -0.3242 0.2364 0.201 Uiso 0.50 1 calc PR A 1
H21C H 0.4782 -0.1550 0.2470 0.201 Uiso 0.50 1 calc PR A 1
C19' C 0.4979(13) -0.250(5) 0.3995(16) 0.17(3) Uiso 0.50 1 d PDU A 2
H19D H 0.5123 -0.2411 0.4517 0.260 Uiso 0.50 1 calc PR A 2
H19E H 0.4893 -0.3541 0.3923 0.260 Uiso 0.50 1 calc PR A 2
H19F H 0.4756 -0.1833 0.4014 0.260 Uiso 0.50 1 calc PR A 2
C20' C 0.5403(10) -0.045(2) 0.337(2) 0.072(10) Uiso 0.50 1 d PDU A 2
H20D H 0.5547 -0.0406 0.3895 0.108 Uiso 0.50 1 calc PR A 2
H20E H 0.5193 0.0279 0.3387 0.108 Uiso 0.50 1 calc PR A 2
H20F H 0.5573 -0.0219 0.2905 0.108 Uiso 0.50 1 calc PR A 2
C21' C 0.5010(10) -0.219(4) 0.2432(16) 0.098(12) Uiso 0.50 1 d PDU A 2
H21D H 0.5178 -0.1953 0.1961 0.148 Uiso 0.50 1 calc PR A 2
H21E H 0.4795 -0.1485 0.2439 0.148 Uiso 0.50 1 calc PR A 2
H21F H 0.4914 -0.3219 0.2373 0.148 Uiso 0.50 1 calc PR A 2
N N 0.6927(2) -0.5048(12) 0.4665(7) 0.091(7) Uani 1 1 d DU . .
O1 O 0.6607(4) -0.545(3) 0.4928(14) 0.095(9) Uiso 0.62(3) 1 d PDU B 1
O2 O 0.7014(7) -0.507(3) 0.3920(10) 0.111(12) Uiso 0.62(3) 1 d PDU B 1
O3 O 0.7153(4) -0.4622(16) 0.5218(7) 0.042(4) Uiso 0.62(3) 1 d PDU B 1
O1' O 0.6956(10) -0.519(6) 0.5425(10) 0.16(2) Uiso 0.38(3) 1 d PDU B 2
O2' O 0.6614(5) -0.484(4) 0.4316(18) 0.080(13) Uiso 0.38(3) 1 d PDU B 2
O3' O 0.7213(6) -0.510(5) 0.4198(17) 0.125(17) Uiso 0.38(3) 1 d PDU B 2
C1S C 0.5730(5) -1.411(2) 0.0127(13) 0.093(6) Uani 1 1 d DU . .
C2S C 0.572(2) -1.277(3) 0.068(3) 0.10(3) Uiso 0.40 1 d PDU C 1
C2S' C 0.5779(12) -1.260(3) 0.042(3) 0.076(10) Uiso 0.60 1 d PDU C 2
N3S N 0.5759(5) -1.145(2) 0.0765(14) 0.130(7) Uani 1 1 d DU . .

loop_
_atom_site_aniso_label
_atom_site_aniso_U_11
_atom_site_aniso_U_22
_atom_site_aniso_U_33
_atom_site_aniso_U_23
_atom_site_aniso_U_13
_atom_site_aniso_U_12
Ag 0.0245(3) 0.0269(3) 0.0428(3) 0.0003(9) -0.0001(8) -0.0036(2)
S1 0.088(4) 0.039(2) 0.061(2) -0.006(2) -0.040(3) -0.003(3)
C2 0.118(13) 0.040(5) 0.104(8) -0.022(5) -0.073(9) 0.003(7)
C3 0.085(11) 0.028(3) 0.117(9) -0.013(5) -0.078(10) 0.021(7)
S4 0.0235(8) 0.0218(9) 0.0660(13) 0.003(3) -0.005(3) -0.0001(8)
C5 0.055(7) 0.050(5) 0.087(7) 0.035(5) 0.012(7) 0.003(6)
C6 0.061(8) 0.059(5) 0.080(10) 0.020(5) 0.030(7) -0.006(5)
S7 0.066(3) 0.059(3) 0.055(2) 0.006(3) 0.024(2) 0.003(3)
C8 0.053(6) 0.074(9) 0.126(7) 0.021(10) 0.053(5) 0.001(7)
C9 0.026(4) 0.045(7) 0.173(10) 0.032(9) 0.016(4) -0.007(6)
N10 0.029(3) 0.027(3) 0.118(5) 0.012(4) -0.001(5) 0.001(2)
C11 0.054(7) 0.056(8) 0.146(7) 0.011(7) -0.057(6) -0.003(6)
C12 0.084(5) 0.059(8) 0.111(11) 0.008(7) -0.071(6) -0.001(7)
C13 0.031(4) 0.029(3) 0.102(9) 0.012(6) 0.018(7) -0.001(3)
C14 0.039(5) 0.034(5) 0.097(8) -0.001(5) -0.003(5) 0.008(5)
O14 0.038(3) 0.054(4) 0.140(8) -0.035(11) -0.012(7) 0.017(3)
N15 0.045(5) 0.041(6) 0.088(7) 0.002(5) 0.014(5) -0.002(4)
C16 0.073(7) 0.045(8) 0.121(12) -0.003(7) 0.045(6) -0.004(6)
O16 0.157(12) 0.052(7) 0.115(9) -0.009(6) 0.058(8) -0.002(7)
N17 0.040(5) 0.068(9) 0.198(15) 0.009(9) 0.048(6) 0.009(6)
C18 0.101(11) 0.057(10) 0.17(2) 0.010(12) 0.061(12) 0.033(9)
N 0.014(4) 0.016(4) 0.24(2) -0.005(7) -0.006(10) 0.000(7)
C1S 0.055(9) 0.095(11) 0.129(16) -0.033(12) -0.029(11) 0.026(9)
N3S 0.089(12) 0.105(12) 0.20(2) -0.052(13) -0.038(13) -0.013(10)

loop_
_atom_type_symbol
_atom_type_description
_atom_type_scat_dispersion_real
_atom_type_scat_dispersion_imag
_atom_type_scat_source
C C 0.0033 0.0016 'International Tables Vol C Tables 4.2.6.8 and 6.1.1.4'
H H 0.0000 0.0000 'International Tables Vol C Tables 4.2.6.8 and 6.1.1.4'
N N 0.0061 0.0033 'International Tables Vol C Tables 4.2.6.8 and 6.1.1.4'
O O 0.0106 0.0060 'International Tables Vol C Tables 4.2.6.8 and 6.1.1.4'
S S 0.1246 0.1234 'International Tables Vol C Tables 4.2.6.8 and 6.1.1.4'
Ag Ag -0.8971 1.1015 'International Tables Vol C Tables 4.2.6.8 and 6.1.1.4'

loop_
_geom_angle_atom_site_label_1
_geom_angle_atom_site_label_2
_geom_angle_atom_site_label_3
_geom_angle
_geom_angle_site_symmetry_1
_geom_angle_site_symmetry_3
_geom_angle_publ_flag
S1 Ag S4 115.5(3) 4_655 . yes
S1 Ag S4 80.5(2) . . yes
S1 Ag S7 130.39(11) . . yes
S1 Ag N10 75.4(5) . . yes
S4 Ag S4 118.78(4) 4_655 . yes
S4 Ag S7 113.9(3) 4_655 . yes
S7 Ag N10 79.3(5) . . yes
S4 Ag S7 80.2(2) . . yes
S4 Ag N10 125.08(17) . . yes
S4 Ag N10 116.13(17) 4_655 . yes
C12 S1 C2 99.9(10) . . ?
C12 S1 Ag 102.3(7) . . ?
C2 S1 Ag 100.9(6) . . ?
C3 C2 S1 119.0(14) . . ?
C2 C3 S4 114.9(14) . . ?
C3 S4 C5 104.5(10) . . ?
C3 S4 Ag 105.7(6) . 4_645 ?
C5 S4 Ag 98.6(5) . 4_645 ?
C3 S4 Ag 96.1(5) . . ?
C5 S4 Ag 94.4(5) . . ?
Ag S4 Ag 150.73(8) 4_645 . ?
C6 C5 S4 116.3(11) . . ?
C5 C6 S7 107.9(12) . . ?
C6 S7 C8 99.6(8) . . ?
C6 S7 Ag 103.7(6) . . ?
C8 S7 Ag 97.1(6) . . ?
C9 C8 S7 117.7(12) . . ?
N10 C9 C8 112.8(14) . . ?
C9 N10 C13 119.2(18) . . ?
C9 N10 C11 112.5(14) . . ?
C13 N10 C11 109.1(17) . . ?
C9 N10 Ag 110.4(9) . . ?
C13 N10 Ag 99.1(5) . . ?
C11 N10 Ag 104.7(11) . . ?
C12 C11 N10 113.6(13) . . ?
C11 C12 S1 104.7(12) . . ?
N10 C13 C14 111.8(9) . . ?
O14 C14 N15 119.9(14) . . ?
O14 C14 C13 124.2(16) . . ?
N15 C14 C13 115.9(13) . . ?
C16 N15 C14 122.8(14) . . ?
O16 C16 N17 127.5(19) . . ?
O16 C16 N15 115(2) . . ?
N17 C16 N15 117.2(18) . . ?
C16 N17 C18 121.1(18) . . ?
C21 C18 C19' 81.2(19) . . ?
C21 C18 C20' 126(3) . . ?
C19' C18 C20' 111.6(12) . . ?
C21 C18 C20 111.5(12) . . ?
C19' C18 C20 127(3) . . ?
C20' C18 C20 20.0(17) . . ?
C21 C18 N17 109(2) . . ?
C19' C18 N17 118(2) . . ?
C20' C18 N17 109.3(18) . . ?
C20 C18 N17 105.8(19) . . ?
C21 C18 C19 110.8(12) . . ?
C19' C18 C19 29.6(17) . . ?
C20' C18 C19 92.2(17) . . ?
C20 C18 C19 111.7(12) . . ?
N17 C18 C19 107.4(17) . . ?
C21 C18 C21' 28.3(17) . . ?
C19' C18 C21' 109.5(12) . . ?
C20' C18 C21' 111.6(12) . . ?
C20 C18 C21' 92.8(18) . . ?
N17 C18 C21' 96(2) . . ?
C19 C18 C21' 139.0(18) . . ?
O1' N O2 159.7(17) . . ?
O1' N O2' 122.3(12) . . ?
O2 N O2' 77.6(14) . . ?
O1' N O1 73.0(16) . . ?
O2 N O1 123.2(11) . . ?
O2' N O1 53.5(13) . . ?
O1' N O3 43(2) . . ?
O2 N O3 122.4(11) . . ?
O2' N O3 146.6(16) . . ?
O1 N O3 114.5(10) . . ?
O1' N O3' 121.5(12) . . ?
O2 N O3' 38.9(15) . . ?
O2' N O3' 116.2(11) . . ?
O1 N O3' 156(2) . . ?
O3 N O3' 85.9(17) . . ?
C2S' C1S C2S 19(3) . . ?
N3S C2S C1S 149(4) . . ?
N3S C2S' C1S 166(4) . . ?
C2S' N3S C2S 24(3) . . ?

loop_
_geom_bond_atom_site_label_1
_geom_bond_atom_site_label_2
_geom_bond_distance
_geom_bond_site_symmetry_2
_geom_bond_publ_flag
Ag S1 2.546(6) . yes
Ag S4 2.797(2) . yes
Ag S4 2.496(2) 4_655 yes
Ag S7 2.575(6) . yes
Ag N10 2.580(7) . yes
S1 C12 1.736(19) . ?
S1 C2 1.925(17) . ?
C2 C3 1.36(2) . ?
C3 S4 1.721(14) . ?
S4 C5 2.015(19) . ?
S4 Ag 2.496(2) 4_645 ?
C5 C6 1.45(2) . ?
C6 S7 1.726(17) . ?
S7 C8 1.927(18) . ?
C8 C9 1.51(3) . ?
C9 N10 1.39(2) . ?
N10 C13 1.449(12) . ?
N10 C11 1.58(3) . ?
C11 C12 1.46(2) . ?
C13 C14 1.575(16) . ?
C14 O14 1.132(17) . ?
C14 N15 1.441(18) . ?
N15 C16 1.41(2) . ?
C16 O16 1.19(2) . ?
C16 N17 1.35(3) . ?
N17 C18 1.55(2) . ?
C18 C21 1.539(14) . ?
C18 C19' 1.543(15) . ?
C18 C20' 1.544(14) . ?
C18 C20 1.544(14) . ?
C18 C19 1.547(14) . ?
C18 C21' 1.550(14) . ?
N O1' 1.232(11) . ?
N O2 1.233(10) . ?
N O2' 1.243(10) . ?
N O1 1.248(10) . ?
N O3 1.248(10) . ?
N O3' 1.252(11) . ?
C1S C2S' 1.432(17) . ?
C1S C2S 1.485(19) . ?
C2S N3S 1.193(19) . ?
C2S' N3S 1.165(17) . ?

loop_
_geom_torsion_atom_site_label_1
_geom_torsion_atom_site_label_2
_geom_torsion_atom_site_label_3
_geom_torsion_atom_site_label_4
_geom_torsion
C12 S1 C2 C3 -76.7(19)
S1 C2 C3 S4 -63(2)
C2 C3 S4 C5 151.1(18)
C3 S4 C5 C6 -63.4(14)
S4 C5 C6 S7 -68.3(16)
C5 C6 S7 C8 162.7(13)
C6 S7 C8 C9 -75.1(15)
S7 C8 C9 N10 -56.4(19)
C8 C9 N10 C13 -65.5(18)
C8 C9 N10 C11 164.8(15)
C9 N10 C11 C12 -73.4(17)
C13 N10 C11 C12 151.9(15)
N10 C11 C12 S1 -72.3(18)
C2 S1 C12 C11 159.2(13)
C9 N10 C13 C14 -41(2)
C11 N10 C13 C14 90(2)
N10 C13 C14 O14 -54(3)
N10 C13 C14 N15 123.8(18)
O14 C14 N15 C16 -11(2)
C13 C14 N15 C16 171.3(13)
C14 N15 C16 O16 -173.8(14)
C14 N15 C16 N17 3(2)
O16 C16 N17 C18 -1(3)
N15 C16 N17 C18 -177.4(12)
C16 N17 C18 C21 -167.6(18)
C16 N17 C18 C19' -77(2)
C16 N17 C18 C20' 52(2)
C16 N17 C18 C20 72(2)
C16 N17 C18 C19 -47(2)
C16 N17 C18 C21' 166.9(18)
C2S' C1S C2S N3S 11(5)
C2S C1S C2S' N3S -26(13)
C1S C2S' N3S C2S 26(13)
C1S C2S N3S C2S' -11(5)
